data_2208497
loop_
_publ_author_name
'Yang, De-Suo'

_publ_section_title
;
 2,4-Dibromo-6-(4-methylpyridin-2-yliminomethyl)phenol
;
_journal_coeditor_code BH2008
_journal_issue 4
_journal_name_full 'Acta Crystallographica Section E'
_journal_page_first o1395
_journal_page_last o1396
_journal_paper_doi 10.1107/S1600536806008580
_journal_volume 62
_journal_year 2006
_chemical_formula_iupac 'C13 H10 Br2 N2 O'
_chemical_formula_moiety 'C13 H10 Br2 N2 O'
_chemical_formula_sum 'C13 H10 Br2 N2 O'
_chemical_formula_weight 370.05
_chemical_name_systematic
;
2,4-Dibromo-6-(4-methylpyridin-2-yliminomethyl)phenol
;
_space_group_IT_number 4
_symmetry_cell_setting monoclinic
_symmetry_space_group_name_Hall 'P 2yb'
_symmetry_space_group_name_H-M 'P 1 21 1'
_atom_sites_solution_hydrogens geom
_atom_sites_solution_primary direct
_atom_sites_solution_secondary difmap
_audit_creation_method SHELXL97
_cell_angle_alpha 90.00
_cell_angle_beta 97.791(2)
_cell_angle_gamma 90.00
_cell_formula_units_Z 2
_cell_length_a 6.0770(10)
_cell_length_b 14.224(2)
_cell_length_c 7.6760(10)
_cell_measurement_reflns_used 1653
_cell_measurement_temperature 298(2)
_cell_measurement_theta_max 24.1
_cell_measurement_theta_min 2.5
_cell_volume 657.38(17)
_computing_cell_refinement 'SAINT (Bruker, 2002)'
_computing_data_collection 'SMART (Bruker, 2002)'
_computing_data_reduction SAINT
_computing_molecular_graphics 'SHELXTL (Sheldrick, 1997)'
_computing_publication_material SHELXL97
_computing_structure_refinement 'SHELXL97 (Sheldrick, 1997)'
_computing_structure_solution 'SHELXS97 (Sheldrick, 1997)'
_diffrn_ambient_temperature 298(2)
_diffrn_measured_fraction_theta_full 0.998
_diffrn_measured_fraction_theta_max 0.998
_diffrn_measurement_device_type 'Bruker APEX area-detector'
_diffrn_measurement_method \w
_diffrn_radiation_monochromator graphite
_diffrn_radiation_source 'fine-focus sealed tube'
_diffrn_radiation_type MoK\a
_diffrn_radiation_wavelength 0.71073
_diffrn_reflns_av_R_equivalents 0.0298
_diffrn_reflns_av_sigmaI/netI 0.0523
_diffrn_reflns_limit_h_max 7
_diffrn_reflns_limit_h_min -7
_diffrn_reflns_limit_k_max 17
_diffrn_reflns_limit_k_min -17
_diffrn_reflns_limit_l_max 9
_diffrn_reflns_limit_l_min -9
_diffrn_reflns_number 5325
_diffrn_reflns_theta_full 26.50
_diffrn_reflns_theta_max 26.50
_diffrn_reflns_theta_min 2.68
_diffrn_standards_decay_% 0
_diffrn_standards_interval_count 0
_diffrn_standards_interval_time 0
_diffrn_standards_number 0
_exptl_absorpt_coefficient_mu 6.153
_exptl_absorpt_correction_T_max 0.3100
_exptl_absorpt_correction_T_min 0.2980
_exptl_absorpt_correction_type multi-scan
_exptl_absorpt_process_details '(SADABS; Bruker, 2002)'
_exptl_crystal_colour yellow
_exptl_crystal_density_diffrn 1.869
_exptl_crystal_density_method 'not measured'
_exptl_crystal_description block
_exptl_crystal_F_000 360
_exptl_crystal_size_max 0.20
_exptl_crystal_size_mid 0.20
_exptl_crystal_size_min 0.19
_refine_diff_density_max 0.387
_refine_diff_density_min -0.230
_refine_ls_abs_structure_details '0.389 (12), 1197 Friedel pairs'
_refine_ls_abs_structure_Flack 'Flack (1983)'
_refine_ls_extinction_method none
_refine_ls_goodness_of_fit_ref 1.009
_refine_ls_hydrogen_treatment constr
_refine_ls_matrix_type full
_refine_ls_number_parameters 166
_refine_ls_number_reflns 2617
_refine_ls_number_restraints 1
_refine_ls_restrained_S_all 1.009
_refine_ls_R_factor_all 0.0490
_refine_ls_R_factor_gt 0.0348
_refine_ls_shift/su_max 0.000
_refine_ls_shift/su_mean 0.000
_refine_ls_structure_factor_coef Fsqd
_refine_ls_weighting_details 'calc w = 1/[\s^2^(Fo^2^)+(0.0257P)^2^] where P = (Fo^2^+2Fc^2^)/3'
_refine_ls_weighting_scheme calc
_refine_ls_wR_factor_gt 0.0693
_refine_ls_wR_factor_ref 0.0749
_reflns_number_gt 2111
_reflns_number_total 2617
_reflns_threshold_expression I>2\s(I)
_cod_data_source_file bh2008.cif
_cod_data_source_block I
_cod_depositor_comments
;
The following automatic conversions were performed:
'_symmetry_cell_setting' value 'Monoclinic' changed to 'monoclinic'
according to '/home/saulius/struct/CIF-dictionaries/cif_core.dic'
dictionary named 'cif_core.dic' version 2.4.1 from 2010-06-29.

Automatic conversion script
Id: cif_fix_enum 1527 2010-12-29 10:47:43Z saulius 

The following automatic conversions were performed:

'_symmetry_cell_setting' value 'Monoclinic' changed to 'monoclinic'
according to /home/saulius/struct/CIF-dictionaries/cif_core.dic
dictionary named 'cif_core.dic' version 2.4.1 from 2010-06-29.

Automatic conversion script
Id: cif_fix_values 1715 2011-07-08 13:25:40Z adriana 
;
_cod_original_sg_symbol_H-M 'P 21'
_cod_database_code 2208497
_cod_database_fobs_code 2208497

loop_
_symmetry_equiv_pos_as_xyz
'x, y, z'
'-x, y+1/2, -z'

loop_
_atom_site_type_symbol
_atom_site_label
_atom_site_fract_x
_atom_site_fract_y
_atom_site_fract_z
_atom_site_U_iso_or_equiv
_atom_site_adp_type
_atom_site_calc_flag
_atom_site_refinement_flags
_atom_site_occupancy
Br Br1 1.35666(9) 0.97782(3) 0.73700(8) 0.06337(18) Uani d . 1
Br Br2 1.50915(10) 0.58820(3) 0.79446(8) 0.0678(2) Uani d . 1
O O1 0.9168(6) 0.9128(2) 0.5442(5) 0.0566(9) Uani d . 1
H H1 0.7966 0.8941 0.4949 0.085 Uiso calc R 1
N N1 0.6307(7) 0.7910(3) 0.3945(5) 0.0437(10) Uani d . 1
N N2 0.3830(7) 0.6767(3) 0.2523(6) 0.0570(12) Uani d . 1
C C1 0.9735(7) 0.7456(3) 0.5627(6) 0.0389(11) Uani d . 1
C C2 1.0435(8) 0.8395(3) 0.5993(6) 0.0399(11) Uani d . 1
C C3 1.2516(8) 0.8536(3) 0.6955(6) 0.0408(11) Uani d . 1
C C4 1.3888(8) 0.7796(4) 0.7537(6) 0.0440(12) Uani d . 1
H H4 1.5281 0.7906 0.8168 0.053 Uiso calc R 1
C C5 1.3156(8) 0.6884(3) 0.7164(6) 0.0435(11) Uani d . 1
C C6 1.1133(8) 0.6704(3) 0.6221(6) 0.0432(11) Uani d . 1
H H6 1.0683 0.6088 0.5974 0.052 Uiso calc R 1
C C7 0.7626(8) 0.7265(3) 0.4553(6) 0.0451(12) Uani d . 1
H H7 0.7229 0.6643 0.4303 0.054 Uiso calc R 1
C C8 0.4273(9) 0.7670(3) 0.2901(7) 0.0419(11) Uani d . 1
C C9 0.2835(8) 0.8386(4) 0.2342(6) 0.0454(11) Uani d . 1
H H9 0.3226 0.9003 0.2647 0.054 Uiso calc R 1
C C10 0.0825(8) 0.8209(4) 0.1335(7) 0.0501(13) Uani d . 1
C C11 0.0376(9) 0.7271(4) 0.0959(7) 0.0585(15) Uani d . 1
H H11 -0.0964 0.7101 0.0303 0.070 Uiso calc R 1
C C12 0.1885(9) 0.6599(4) 0.1544(7) 0.0622(15) Uani d . 1
H H12 0.1537 0.5978 0.1241 0.075 Uiso calc R 1
C C13 -0.0751(10) 0.8978(4) 0.0703(8) 0.0696(17) Uani d . 1
H H13A -0.0348 0.9541 0.1361 0.104 Uiso calc R 1
H H13B -0.2232 0.8797 0.0861 0.104 Uiso calc R 1
H H13C -0.0686 0.9093 -0.0522 0.104 Uiso calc R 1

loop_
_atom_site_aniso_label
_atom_site_aniso_U_11
_atom_site_aniso_U_22
_atom_site_aniso_U_33
_atom_site_aniso_U_12
_atom_site_aniso_U_13
_atom_site_aniso_U_23
Br1 0.0593(3) 0.0380(3) 0.0848(4) -0.0060(2) -0.0192(3) -0.0053(3)
Br2 0.0616(4) 0.0452(3) 0.0911(4) 0.0110(3) -0.0095(3) 0.0107(3)
O1 0.046(2) 0.0387(18) 0.078(3) 0.0044(16) -0.0163(18) -0.0031(17)
N1 0.038(2) 0.045(2) 0.048(3) -0.0012(19) 0.0024(19) -0.0029(19)
N2 0.046(3) 0.050(3) 0.072(3) 0.001(2) -0.007(2) -0.011(2)
C1 0.038(3) 0.042(3) 0.036(3) -0.005(2) 0.002(2) 0.0023(19)
C2 0.041(3) 0.036(2) 0.041(3) 0.000(2) 0.001(2) -0.001(2)
C3 0.042(3) 0.031(3) 0.047(3) -0.004(2) 0.000(2) -0.007(2)
C4 0.042(3) 0.046(3) 0.042(3) -0.001(2) -0.001(2) -0.004(2)
C5 0.041(3) 0.040(3) 0.048(3) 0.004(2) 0.001(2) 0.005(2)
C6 0.050(3) 0.031(3) 0.048(3) -0.003(2) 0.005(2) 0.000(2)
C7 0.045(3) 0.045(3) 0.044(3) -0.005(2) 0.003(2) -0.002(2)
C8 0.039(2) 0.040(3) 0.047(3) -0.006(2) 0.003(2) -0.004(2)
C9 0.042(3) 0.042(3) 0.051(3) -0.005(2) 0.001(2) 0.003(2)
C10 0.042(3) 0.061(3) 0.046(3) 0.004(2) 0.005(2) 0.003(2)
C11 0.044(3) 0.073(4) 0.058(4) -0.010(3) 0.001(3) -0.014(3)
C12 0.054(3) 0.052(3) 0.076(4) -0.005(3) -0.008(3) -0.016(3)
C13 0.062(4) 0.072(4) 0.070(4) 0.014(3) -0.007(3) 0.020(3)

loop_
_atom_type_symbol
_atom_type_description
_atom_type_scat_dispersion_real
_atom_type_scat_dispersion_imag
_atom_type_scat_source
C C 0.0033 0.0016 'International Tables Vol C Tables 4.2.6.8 and 6.1.1.4'
H H 0.0000 0.0000 'International Tables Vol C Tables 4.2.6.8 and 6.1.1.4'
N N 0.0061 0.0033 'International Tables Vol C Tables 4.2.6.8 and 6.1.1.4'
O O 0.0106 0.0060 'International Tables Vol C Tables 4.2.6.8 and 6.1.1.4'
Br Br -0.2901 2.4595 'International Tables Vol C Tables 4.2.6.8 and 6.1.1.4'

loop_
_geom_angle_atom_site_label_1
_geom_angle_atom_site_label_2
_geom_angle_atom_site_label_3
_geom_angle
C2 O1 H1 109.5
C7 N1 C8 119.6(4)
C12 N2 C8 115.6(5)
C6 C1 C2 120.1(4)
C6 C1 C7 119.3(4)
C2 C1 C7 120.5(4)
O1 C2 C3 120.1(4)
O1 C2 C1 122.0(4)
C3 C2 C1 117.9(4)
C4 C3 C2 122.0(4)
C4 C3 Br1 118.9(3)
C2 C3 Br1 119.1(3)
C3 C4 C5 118.9(4)
C3 C4 H4 120.6
C5 C4 H4 120.6
C6 C5 C4 121.7(4)
C6 C5 Br2 120.2(4)
C4 C5 Br2 118.0(4)
C5 C6 C1 119.5(4)
C5 C6 H6 120.3
C1 C6 H6 120.3
N1 C7 C1 122.7(5)
N1 C7 H7 118.7
C1 C7 H7 118.7
N2 C8 C9 123.0(5)
N2 C8 N1 119.2(5)
C9 C8 N1 117.8(5)
C8 C9 C10 121.2(5)
C8 C9 H9 119.4
C10 C9 H9 119.4
C9 C10 C11 115.4(5)
C9 C10 C13 122.0(5)
C11 C10 C13 122.7(5)
C12 C11 C10 120.3(5)
C12 C11 H11 119.9
C10 C11 H11 119.9
N2 C12 C11 124.5(5)
N2 C12 H12 117.7
C11 C12 H12 117.7
C10 C13 H13A 109.5
C10 C13 H13B 109.5
H13A C13 H13B 109.5
C10 C13 H13C 109.5
H13A C13 H13C 109.5
H13B C13 H13C 109.5

loop_
_geom_bond_atom_site_label_1
_geom_bond_atom_site_label_2
_geom_bond_distance
Br1 C3 1.891(4)
Br2 C5 1.893(5)
O1 C2 1.330(5)
O1 H1 0.8200
N1 C7 1.265(6)
N1 C8 1.420(6)
N2 C12 1.334(6)
N2 C8 1.336(6)
C1 C6 1.403(6)
C1 C2 1.418(6)
C1 C7 1.452(7)
C2 C3 1.390(6)
C3 C4 1.379(7)
C4 C5 1.388(7)
C4 H4 0.9300
C5 C6 1.364(6)
C6 H6 0.9300
C7 H7 0.9300
C8 C9 1.372(8)
C9 C10 1.378(7)
C9 H9 0.9300
C10 C11 1.383(8)
C10 C13 1.492(7)
C11 C12 1.359(8)
C11 H11 0.9300
C12 H12 0.9300
C13 H13A 0.9600
C13 H13B 0.9600
C13 H13C 0.9600

loop_
_geom_hbond_atom_site_label_D
_geom_hbond_atom_site_label_H
_geom_hbond_atom_site_label_A
_geom_hbond_site_symmetry_A
_geom_hbond_distance_DH
_geom_hbond_distance_HA
_geom_hbond_distance_DA
_geom_hbond_angle_DHA
_geom_hbond_publ_flag
C9 H9 Br2 2_756 0.93 2.92 3.783(5) 155 yes
O1 H1 N1 . 0.82 1.88 2.608(5) 147 yes
C7 H7 N2 . 0.93 2.32 2.698(5) 104 yes

loop_
_cod_related_entry_id
_cod_related_entry_database
_cod_related_entry_code
1 ChemSpider 30654934
